data_7026124
loop_
_publ_author_name
'D\'iez-Gonz\'alez, Silvia'
'Escudero-Ad\'an, Eduardo C'
'Benet-Buchholz, Jordi'
'Stevens, Edwin D.'
'Slawin, Alexandra M. Z.'
'Nolan, Steven P.'

_publ_section_title
;
 [(NHC)CuX] complexes: synthesis, characterization and catalytic
 activities in reduction reactions and Click chemistry. On the advantage
 of using well-defined catalytic systems.
;
_journal_issue 32
_journal_name_full 'Dalton transactions (Cambridge, England : 2003)'
_journal_page_first 7595
_journal_page_last 7606
_journal_paper_doi 10.1039/c0dt00218f
_journal_volume 39
_journal_year 2010
_chemical_formula_sum 'C27 H38 Cu I N2'
_chemical_formula_weight 581.03
_chemical_name_systematic
;
?
;
_space_group_IT_number 56
_symmetry_cell_setting orthorhombic
_symmetry_space_group_name_Hall '-P 2ab 2ac'
_symmetry_space_group_name_H-M 'P c c n'
_atom_sites_solution_hydrogens geom
_atom_sites_solution_primary direct
_atom_sites_solution_secondary difmap
_audit_creation_method SHELXL-97
_cell_angle_alpha 90.00
_cell_angle_beta 90.00
_cell_angle_gamma 90.00
_cell_formula_units_Z 4
_cell_length_a 10.9969(3)
_cell_length_b 12.5666(3)
_cell_length_c 19.9092(5)
_cell_measurement_reflns_used 8418
_cell_measurement_temperature 100(2)
_cell_measurement_theta_max 39.18
_cell_measurement_theta_min 3.40
_cell_volume 2751.32(12)
_computing_cell_refinement 'Bruker APEX2 v2009.1-0'
_computing_data_collection 'Bruker APEX2 v2009.1-0'
_computing_data_reduction 'Bruker SAINT V7.60A'
_computing_molecular_graphics 'Bruker SHELXTL'
_computing_publication_material 'Bruker SHELXTL'
_computing_structure_refinement 'SHELXS-97 (Sheldrick, 2008)'
_computing_structure_solution 'SHELXS-97 (Sheldrick, 2008)'
_diffrn_ambient_temperature 100(2)
_diffrn_detector_area_resol_mean 512
_diffrn_detector_type '4K CCD area detector APEX II'
_diffrn_measured_fraction_theta_full 0.900
_diffrn_measured_fraction_theta_max 0.900
_diffrn_measurement_device_type 'Kappa 4-axis goniometer bruker-nonius'
_diffrn_measurement_method
;
Fullsphere data collection, phi and omega scans
;
_diffrn_measurement_specimen_support 'magnetic support whith 10 micron nylon fiber cryoloop'
_diffrn_radiation_monochromator 'Multilayer Montel 200 mirrors'
_diffrn_radiation_type MoK\a
_diffrn_radiation_wavelength 0.71073
_diffrn_reflns_av_R_equivalents 0.0245
_diffrn_reflns_av_sigmaI/netI 0.0253
_diffrn_reflns_limit_h_max 19
_diffrn_reflns_limit_h_min -18
_diffrn_reflns_limit_k_max 20
_diffrn_reflns_limit_k_min -19
_diffrn_reflns_limit_l_max 35
_diffrn_reflns_limit_l_min -12
_diffrn_reflns_number 25238
_diffrn_reflns_theta_full 39.79
_diffrn_reflns_theta_max 39.79
_diffrn_reflns_theta_min 3.87
_diffrn_source 'rotating anode X-ray tube'
_diffrn_source_current 70
_diffrn_source_power 50
_diffrn_source_size '3 mm x 0.3 mm fine focus'
_diffrn_source_type 'Bruker-Nonius FR 591'
_exptl_absorpt_coefficient_mu 1.931
_exptl_absorpt_correction_T_max 1.0
_exptl_absorpt_correction_T_min 0.7330
_exptl_absorpt_correction_type empirical
_exptl_absorpt_process_details
;
SADABS Version 2008/1 Bruker-Nonius
Blessing, Acta Cryst. (1995) A51 33-38
;
_exptl_crystal_colour yellow
_exptl_crystal_density_diffrn 1.403
_exptl_crystal_density_method 'not measured'
_exptl_crystal_description block
_exptl_crystal_F_000 1184
_exptl_crystal_size_max 0.40
_exptl_crystal_size_mid 0.40
_exptl_crystal_size_min 0.20
_refine_diff_density_max 1.255
_refine_diff_density_min -0.991
_refine_diff_density_rms 0.084
_refine_ls_extinction_method none
_refine_ls_goodness_of_fit_ref 1.069
_refine_ls_hydrogen_treatment noref
_refine_ls_matrix_type full
_refine_ls_number_parameters 142
_refine_ls_number_reflns 7571
_refine_ls_number_restraints 0
_refine_ls_restrained_S_all 1.069
_refine_ls_R_factor_all 0.0481
_refine_ls_R_factor_gt 0.0321
_refine_ls_shift/su_max 0.001
_refine_ls_shift/su_mean 0.000
_refine_ls_structure_factor_coef Fsqd
_refine_ls_weighting_details 'calc w=1/[\s^2^(Fo^2^)+(0.0382P)^2^+1.0341P] where P=(Fo^2^+2Fc^2^)/3'
_refine_ls_weighting_scheme calc
_refine_ls_wR_factor_gt 0.0818
_refine_ls_wR_factor_ref 0.0890
_reflns_number_gt 5706
_reflns_number_total 7571
_reflns_threshold_expression >2sigma(I)
_cod_data_source_file c0dt00218f.txt
_cod_data_source_block sd016b_0m
_cod_depositor_comments
;
The following automatic conversions were performed:
'_diffrn_measurement_specimen_suppport' tag replaced with
'_diffrn_measurement_specimen_support'.

Automatic conversion script
Id: cif_correct_tags 1440 2010-10-19 06:21:57Z saulius 

The following automatic conversions were performed:

'_symmetry_cell_setting' value 'Orthorhombic' changed to
'orthorhombic' according to
/home/saulius/struct/CIF-dictionaries/cif_core.dic dictionary named
'cif_core.dic' version 2.4.2 from 2011-04-26.

Automatic conversion script
Id: cif_fix_values 1891 2012-01-12 08:04:46Z andrius 
;
_cod_original_sg_symbol_H-M Pccn
_cod_database_code 7026124

loop_
_symmetry_equiv_pos_as_xyz
'x, y, z'
'-x+1/2, -y+1/2, z'
'-x, y+1/2, -z+1/2'
'x+1/2, -y, -z+1/2'
'-x, -y, -z'
'x-1/2, y-1/2, -z'
'x, -y-1/2, z-1/2'
'-x-1/2, y, z-1/2'

loop_
_atom_site_label
_atom_site_type_symbol
_atom_site_fract_x
_atom_site_fract_y
_atom_site_fract_z
_atom_site_U_iso_or_equiv
_atom_site_adp_type
_atom_site_occupancy
_atom_site_symmetry_multiplicity
_atom_site_calc_flag
_atom_site_refinement_flags
I1 I 0.7500 0.2500 0.330037(5) 0.02892(4) Uani 1 2 d S
Cu1 Cu 0.7500 0.2500 0.210475(10) 0.01525(4) Uani 1 2 d S
C1 C 0.7500 0.2500 0.11570(7) 0.0133(2) Uani 1 2 d S
N1 N 0.71891(10) 0.16827(8) 0.07664(5) 0.01527(16) Uani 1 1 d .
C2 C 0.72268(12) 0.19391(9) 0.00449(5) 0.01683(19) Uani 1 1 d .
H2A H 0.6402 0.1935 -0.0154 0.020 Uiso 1 1 calc R
H2B H 0.7749 0.1433 -0.0204 0.020 Uiso 1 1 calc R
C3 C 0.67605(11) 0.06911(9) 0.10259(6) 0.01572(18) Uani 1 1 d .
C4 C 0.55125(11) 0.05654(10) 0.11410(6) 0.0194(2) Uani 1 1 d .
C5 C 0.51194(13) -0.03954(11) 0.14135(8) 0.0265(3) Uani 1 1 d .
H5A H 0.4277 -0.0505 0.1492 0.032 Uiso 1 1 calc R
C6 C 0.59348(14) -0.11897(11) 0.15707(9) 0.0302(3) Uani 1 1 d .
H6A H 0.5652 -0.1837 0.1761 0.036 Uiso 1 1 calc R
C7 C 0.71644(14) -0.10476(11) 0.14527(9) 0.0283(3) Uani 1 1 d .
H7A H 0.7718 -0.1599 0.1567 0.034 Uiso 1 1 calc R
C8 C 0.76052(11) -0.01110(10) 0.11696(7) 0.0198(2) Uani 1 1 d .
C9 C 0.46097(12) 0.14501(11) 0.10066(8) 0.0241(2) Uani 1 1 d .
H9A H 0.5050 0.2034 0.0767 0.029 Uiso 1 1 calc R
C10 C 0.41305(15) 0.19006(14) 0.16686(9) 0.0347(4) Uani 1 1 d .
H10A H 0.4816 0.2131 0.1948 0.052 Uiso 1 1 calc R
H10B H 0.3669 0.1350 0.1906 0.052 Uiso 1 1 calc R
H10C H 0.3600 0.2510 0.1576 0.052 Uiso 1 1 calc R
C11 C 0.35719(18) 0.10804(15) 0.05553(11) 0.0426(4) Uani 1 1 d .
H11A H 0.3905 0.0796 0.0136 0.064 Uiso 1 1 calc R
H11B H 0.3037 0.1684 0.0455 0.064 Uiso 1 1 calc R
H11C H 0.3106 0.0524 0.0785 0.064 Uiso 1 1 calc R
C12 C 0.89518(12) 0.00198(11) 0.10426(8) 0.0256(3) Uani 1 1 d .
H12A H 0.9068 0.0690 0.0779 0.031 Uiso 1 1 calc R
C13 C 0.96451(17) 0.01416(17) 0.17058(10) 0.0399(4) Uani 1 1 d .
H13A H 0.9300 0.0734 0.1963 0.060 Uiso 1 1 calc R
H13B H 1.0504 0.0286 0.1612 0.060 Uiso 1 1 calc R
H13C H 0.9575 -0.0517 0.1967 0.060 Uiso 1 1 calc R
C14 C 0.94631(16) -0.08964(14) 0.06262(9) 0.0349(3) Uani 1 1 d .
H14A H 0.9005 -0.0957 0.0206 0.052 Uiso 1 1 calc R
H14B H 0.9392 -0.1561 0.0880 0.052 Uiso 1 1 calc R
H14C H 1.0321 -0.0759 0.0525 0.052 Uiso 1 1 calc R

loop_
_atom_site_aniso_label
_atom_site_aniso_U_11
_atom_site_aniso_U_22
_atom_site_aniso_U_33
_atom_site_aniso_U_23
_atom_site_aniso_U_13
_atom_site_aniso_U_12
I1 0.03416(8) 0.04112(9) 0.01149(5) 0.000 0.000 0.01863(5)
Cu1 0.01806(9) 0.01671(10) 0.01097(7) 0.000 0.000 0.00018(6)
C1 0.0152(6) 0.0119(6) 0.0128(5) 0.000 0.000 -0.0001(4)
N1 0.0206(4) 0.0123(4) 0.0129(3) 0.0006(3) -0.0007(3) -0.0023(3)
C2 0.0239(5) 0.0151(5) 0.0115(4) -0.0007(3) 0.0002(3) -0.0003(4)
C3 0.0186(5) 0.0112(4) 0.0173(4) 0.0000(3) 0.0017(3) -0.0017(3)
C4 0.0194(5) 0.0150(5) 0.0239(5) -0.0031(4) 0.0041(4) -0.0005(4)
C5 0.0230(6) 0.0180(6) 0.0386(7) -0.0014(5) 0.0099(5) -0.0048(4)
C6 0.0325(7) 0.0157(6) 0.0424(8) 0.0046(5) 0.0134(6) -0.0038(5)
C7 0.0300(7) 0.0153(6) 0.0395(7) 0.0089(5) 0.0082(6) 0.0025(5)
C8 0.0199(5) 0.0146(5) 0.0251(5) 0.0045(4) 0.0028(4) -0.0002(4)
C9 0.0190(6) 0.0200(6) 0.0333(6) -0.0048(5) 0.0017(5) 0.0016(4)
C10 0.0241(7) 0.0365(8) 0.0435(9) -0.0157(7) 0.0013(6) 0.0085(5)
C11 0.0383(9) 0.0390(9) 0.0504(11) -0.0167(8) -0.0176(8) 0.0107(7)
C12 0.0199(6) 0.0218(6) 0.0349(7) 0.0097(5) 0.0015(5) 0.0022(4)
C13 0.0288(8) 0.0476(10) 0.0434(10) 0.0013(7) -0.0076(7) 0.0023(7)
C14 0.0300(8) 0.0368(8) 0.0379(8) 0.0079(6) 0.0125(6) 0.0078(6)

loop_
_atom_type_symbol
_atom_type_description
_atom_type_scat_dispersion_real
_atom_type_scat_dispersion_imag
_atom_type_scat_source
C C 0.0033 0.0016 'International Tables Vol C Tables 4.2.6.8 and 6.1.1.4'
H H 0.0000 0.0000 'International Tables Vol C Tables 4.2.6.8 and 6.1.1.4'
N N 0.0061 0.0033 'International Tables Vol C Tables 4.2.6.8 and 6.1.1.4'
Cu Cu 0.3201 1.2651 'International Tables Vol C Tables 4.2.6.8 and 6.1.1.4'
I I -0.4742 1.8119 'International Tables Vol C Tables 4.2.6.8 and 6.1.1.4'

loop_
_geom_angle_atom_site_label_1
_geom_angle_atom_site_label_2
_geom_angle_atom_site_label_3
_geom_angle
_geom_angle_site_symmetry_1
_geom_angle_site_symmetry_3
C1 Cu1 I1 180.0 . .
N1 C1 N1 108.61(13) . 2_655
N1 C1 Cu1 125.70(7) . .
N1 C1 Cu1 125.70(7) 2_655 .
C1 N1 C3 123.07(9) . .
C1 N1 C2 113.16(10) . .
C3 N1 C2 123.55(9) . .
N1 C2 C2 102.26(6) . 2_655
C8 C3 C4 122.37(11) . .
C8 C3 N1 118.87(10) . .
C4 C3 N1 118.74(11) . .
C5 C4 C3 117.76(12) . .
C5 C4 C9 120.13(12) . .
C3 C4 C9 122.06(11) . .
C6 C5 C4 120.98(12) . .
C5 C6 C7 120.25(12) . .
C6 C7 C8 121.20(13) . .
C7 C8 C3 117.41(11) . .
C7 C8 C12 120.06(12) . .
C3 C8 C12 122.51(11) . .
C4 C9 C11 111.78(12) . .
C4 C9 C10 110.22(13) . .
C11 C9 C10 111.28(13) . .
C8 C12 C14 111.70(13) . .
C8 C12 C13 110.74(13) . .
C14 C12 C13 111.11(13) . .

loop_
_geom_bond_atom_site_label_1
_geom_bond_atom_site_label_2
_geom_bond_distance
_geom_bond_site_symmetry_2
I1 Cu1 2.3804(2) .
Cu1 C1 1.8868(15) .
C1 N1 1.3329(13) .
C1 N1 1.3330(13) 2_655
N1 C3 1.4289(15) .
N1 C2 1.4727(14) .
C2 C2 1.532(2) 2_655
C3 C8 1.4004(17) .
C3 C4 1.4004(17) .
C4 C5 1.3925(18) .
C4 C9 1.5143(18) .
C5 C6 1.378(2) .
C6 C7 1.384(2) .
C7 C8 1.3920(18) .
C8 C12 1.5113(18) .
C9 C11 1.525(2) .
C9 C10 1.528(2) .
C12 C14 1.526(2) .
C12 C13 1.532(2) .

loop_
_geom_torsion_atom_site_label_1
_geom_torsion_atom_site_label_2
_geom_torsion_atom_site_label_3
_geom_torsion_atom_site_label_4
_geom_torsion
_geom_torsion_site_symmetry_1
_geom_torsion_site_symmetry_4
I1 Cu1 C1 N1 -80(100) . .
I1 Cu1 C1 N1 100(100) . 2_655
N1 C1 N1 C3 -177.43(13) 2_655 .
Cu1 C1 N1 C3 2.57(13) . .
N1 C1 N1 C2 -2.64(6) 2_655 .
Cu1 C1 N1 C2 177.36(6) . .
C1 N1 C2 C2 6.36(15) . 2_655
C3 N1 C2 C2 -178.88(12) . 2_655
C1 N1 C3 C8 -90.14(14) . .
C2 N1 C3 C8 95.61(15) . .
C1 N1 C3 C4 88.48(14) . .
C2 N1 C3 C4 -85.77(15) . .
C8 C3 C4 C5 0.52(19) . .
N1 C3 C4 C5 -178.05(12) . .
C8 C3 C4 C9 177.86(12) . .
N1 C3 C4 C9 -0.71(18) . .
C3 C4 C5 C6 0.7(2) . .
C9 C4 C5 C6 -176.71(14) . .
C4 C5 C6 C7 -0.7(3) . .
C5 C6 C7 C8 -0.5(3) . .
C6 C7 C8 C3 1.7(2) . .
C6 C7 C8 C12 -179.64(15) . .
C4 C3 C8 C7 -1.7(2) . .
N1 C3 C8 C7 176.90(12) . .
C4 C3 C8 C12 179.67(13) . .
N1 C3 C8 C12 -1.77(19) . .
C5 C4 C9 C11 -55.64(19) . .
C3 C4 C9 C11 127.08(15) . .
C5 C4 C9 C10 68.66(17) . .
C3 C4 C9 C10 -108.62(15) . .
C7 C8 C12 C14 53.80(19) . .
C3 C8 C12 C14 -127.57(14) . .
C7 C8 C12 C13 -70.62(19) . .
C3 C8 C12 C13 108.01(15) . .
